data_4036660
loop_
_publ_author_name
'Dziuganowska, Zofia A.'
'\'Slepokura, Katarzyna'
'Volle, Jean-No\"el'
'Virieux, David'
'Pirat, Jean-Luc'
'Kafarski, Pawe\/l'

_publ_section_title
;
 Structural Analogues of Selfotel.
;
_journal_issue 12
_journal_name_full 'The Journal of organic chemistry'
_journal_page_first 4947
_journal_page_last 4954
_journal_paper_doi 10.1021/acs.joc.6b00220
_journal_volume 81
_journal_year 2016
_chemical_formula_moiety 'C6 H6 N O5 P'
_chemical_formula_sum 'C6 H6 N O5 P'
_chemical_formula_weight 203.09
_space_group_crystal_system triclinic
_space_group_IT_number 2
_space_group_name_Hall '-P 1'
_space_group_name_H-M_alt 'P -1'
_atom_sites_solution_hydrogens difmap
_atom_sites_solution_primary direct
_atom_sites_solution_secondary difmap
_audit_creation_method SHELXL-2013
_cell_angle_alpha 68.53(3)
_cell_angle_beta 63.42(3)
_cell_angle_gamma 88.31(3)
_cell_formula_units_Z 2
_cell_length_a 7.462(2)
_cell_length_b 7.805(2)
_cell_length_c 8.031(2)
_cell_measurement_reflns_used 8190
_cell_measurement_temperature 100(2)
_cell_measurement_theta_max 28.80
_cell_measurement_theta_min 2.84
_cell_volume 384.2(2)
_computing_cell_refinement
;
CrysAlisPro, Agilent Technologies,
Version 1.171.35.19 (release 27-10-2011 CrysAlis171 .NET)
(compiled Oct 27 2011,15:02:11)
;
_computing_data_collection
;
CrysAlisPro, Agilent Technologies,
Version 1.171.35.19 (release 27-10-2011 CrysAlis171 .NET)
(compiled Oct 27 2011,15:02:11)
;
_computing_data_reduction
;
CrysAlisPro, Agilent Technologies,
Version 1.171.35.19 (release 27-10-2011 CrysAlis171 .NET)
(compiled Oct 27 2011,15:02:11)
;
_computing_structure_refinement 'SHELXL-2013 (Sheldrick, 2008)'
_computing_structure_solution 'SHELXs-97 (Sheldrick, 2008)'
_diffrn_ambient_temperature 100(2)
_diffrn_measured_fraction_theta_full 0.999
_diffrn_measured_fraction_theta_max 0.937
_diffrn_measurement_device_type
;
Xcalibur R kappa-geometry diffractometer with a Ruby 
CCD camera 
;
_diffrn_measurement_method 'omega scans'
_diffrn_radiation_type MoK\a
_diffrn_radiation_wavelength 0.71073
_diffrn_reflns_av_R_equivalents 0.0162
_diffrn_reflns_av_unetI/netI 0.0115
_diffrn_reflns_Laue_measured_fraction_full 0.999
_diffrn_reflns_Laue_measured_fraction_max 0.937
_diffrn_reflns_limit_h_max 9
_diffrn_reflns_limit_h_min -10
_diffrn_reflns_limit_k_max 10
_diffrn_reflns_limit_k_min -10
_diffrn_reflns_limit_l_max 10
_diffrn_reflns_limit_l_min -10
_diffrn_reflns_number 9957
_diffrn_reflns_point_group_measured_fraction_full 0.999
_diffrn_reflns_point_group_measured_fraction_max 0.937
_diffrn_reflns_theta_full 26.000
_diffrn_reflns_theta_max 28.863
_diffrn_reflns_theta_min 2.842
_diffrn_source 'Enhance (Mo) X-ray Source'
_exptl_absorpt_coefficient_mu 0.346
_exptl_absorpt_correction_T_max 1.000
_exptl_absorpt_correction_T_min 0.979
_exptl_absorpt_correction_type multi-scan
_exptl_absorpt_process_details
;
CrysAlisPro, Agilent Technologies,
Version 1.171.35.19 (release 27-10-2011 CrysAlis171 .NET)
(compiled Oct 27 2011,15:02:11)
Empirical absorption correction using spherical harmonics,
 implemented in SCALE3 ABSPACK scaling algorithm.
;
_exptl_crystal_colour colourless
_exptl_crystal_density_diffrn 1.756
_exptl_crystal_description block
_exptl_crystal_F_000 208
_exptl_crystal_size_max 0.50
_exptl_crystal_size_mid 0.38
_exptl_crystal_size_min 0.28
_refine_diff_density_max 0.392
_refine_diff_density_min -0.416
_refine_diff_density_rms 0.065
_refine_ls_extinction_method none
_refine_ls_goodness_of_fit_ref 1.087
_refine_ls_hydrogen_treatment constr
_refine_ls_matrix_type full
_refine_ls_number_parameters 120
_refine_ls_number_reflns 1887
_refine_ls_number_restraints 0
_refine_ls_restrained_S_all 1.087
_refine_ls_R_factor_all 0.0274
_refine_ls_R_factor_gt 0.0264
_refine_ls_shift/su_max 0.000
_refine_ls_shift/su_mean 0.000
_refine_ls_structure_factor_coef Fsqd
_refine_ls_weighting_details 'w=1/[\s^2^(Fo^2^)+(0.0353P)^2^+0.2780P] where P=(Fo^2^+2Fc^2^)/3'
_refine_ls_weighting_scheme calc
_refine_ls_wR_factor_gt 0.0718
_refine_ls_wR_factor_ref 0.0727
_reflns_Friedel_coverage 0.000
_reflns_number_gt 1808
_reflns_number_total 1887
_reflns_threshold_expression 'I > 2\s(I)'
_cod_data_source_file jo6b00220_si_003.cif
_cod_data_source_block 09_zd097
_cod_database_code 4036660
_shelx_space_group_comment
;
The symmetry employed for this shelxl refinement is uniquely defined
by the following loop, which should always be used as a source of
symmetry information in preference to the above space-group names.
They are only intended as comments.
;
_shelx_estimated_absorpt_t_min 0.846
_shelx_estimated_absorpt_t_max 0.909
_shelxl_version_number 2013-4

loop_
_space_group_symop_operation_xyz
'x, y, z'
'-x, -y, -z'

loop_
_atom_site_label
_atom_site_type_symbol
_atom_site_fract_x
_atom_site_fract_y
_atom_site_fract_z
_atom_site_U_iso_or_equiv
_atom_site_adp_type
_atom_site_occupancy
_atom_site_site_symmetry_order
_atom_site_calc_flag
_atom_site_refinement_flags_posn
_atom_site_refinement_flags_adp
P1 P 0.01326(4) 0.21674(4) 0.61298(4) 0.00747(10) Uani 1 1 d . .
O1 O -0.08570(14) 0.01913(12) 0.74917(13) 0.01147(19) Uani 1 1 d . .
O2 O -0.05579(13) 0.31379(12) 0.45605(13) 0.00989(18) Uani 1 1 d . .
O3 O -0.00995(14) 0.33312(12) 0.74285(13) 0.01045(18) Uani 1 1 d . .
H3 H 0.0088 0.4473 0.6709 0.016 Uiso 1 1 calc R U
O4 O 0.46230(16) 0.30667(15) 0.78243(14) 0.0188(2) Uani 1 1 d . .
O5 O 0.22122(14) 0.07080(13) 0.88245(13) 0.01251(19) Uani 1 1 d . .
H5 H 0.1912 0.0602 1.0002 0.019 Uiso 1 1 calc R U
N1 N 0.62451(16) 0.25896(15) 0.41323(16) 0.0095(2) Uani 1 1 d . .
H1N H 0.7092 0.2624 0.4611 0.011 Uiso 1 1 calc R U
C2 C 0.42363(18) 0.23305(16) 0.53762(18) 0.0085(2) Uani 1 1 d . .
C3 C 0.28628(18) 0.23278(16) 0.46468(18) 0.0081(2) Uani 1 1 d . .
C4 C 0.36495(19) 0.25963(17) 0.26109(18) 0.0100(2) Uani 1 1 d . .
H4A H 0.2749 0.2636 0.2060 0.012 Uiso 1 1 calc R U
C5 C 0.57229(19) 0.28048(18) 0.13856(19) 0.0118(2) Uani 1 1 d . .
H5A H 0.6246 0.2950 0.0016 0.014 Uiso 1 1 calc R U
C6 C 0.70082(19) 0.27966(18) 0.21948(19) 0.0115(2) Uani 1 1 d . .
H6A H 0.8434 0.2937 0.1382 0.014 Uiso 1 1 calc R U
C7 C 0.36877(19) 0.20752(17) 0.75229(18) 0.0097(2) Uani 1 1 d . .

loop_
_atom_site_aniso_label
_atom_site_aniso_U_11
_atom_site_aniso_U_22
_atom_site_aniso_U_33
_atom_site_aniso_U_23
_atom_site_aniso_U_13
_atom_site_aniso_U_12
P1 0.00579(15) 0.00963(16) 0.00662(15) -0.00283(12) -0.00286(12) 0.00027(11)
O1 0.0117(4) 0.0118(4) 0.0087(4) -0.0025(3) -0.0040(3) -0.0025(3)
O2 0.0081(4) 0.0126(4) 0.0099(4) -0.0040(3) -0.0053(3) 0.0013(3)
O3 0.0117(4) 0.0112(4) 0.0087(4) -0.0044(3) -0.0047(3) 0.0021(3)
O4 0.0193(5) 0.0238(5) 0.0129(4) -0.0070(4) -0.0070(4) -0.0064(4)
O5 0.0142(4) 0.0134(4) 0.0075(4) -0.0018(3) -0.0047(3) -0.0023(3)
N1 0.0077(5) 0.0115(5) 0.0106(5) -0.0040(4) -0.0057(4) 0.0012(4)
C2 0.0091(5) 0.0076(5) 0.0085(5) -0.0028(4) -0.0040(4) 0.0010(4)
C3 0.0076(5) 0.0075(5) 0.0086(5) -0.0028(4) -0.0037(4) 0.0008(4)
C4 0.0102(6) 0.0108(5) 0.0102(5) -0.0042(4) -0.0057(5) 0.0014(4)
C5 0.0109(6) 0.0146(6) 0.0095(5) -0.0055(4) -0.0038(5) 0.0016(4)
C6 0.0081(5) 0.0137(6) 0.0109(5) -0.0051(5) -0.0028(5) 0.0017(4)
C7 0.0095(5) 0.0115(5) 0.0095(5) -0.0041(4) -0.0057(4) 0.0035(4)

loop_
_atom_type_symbol
_atom_type_description
_atom_type_scat_dispersion_real
_atom_type_scat_dispersion_imag
_atom_type_scat_source
C C 0.0033 0.0016 'International Tables Vol C Tables 4.2.6.8 and 6.1.1.4'
H H 0.0000 0.0000 'International Tables Vol C Tables 4.2.6.8 and 6.1.1.4'
N N 0.0061 0.0033 'International Tables Vol C Tables 4.2.6.8 and 6.1.1.4'
O O 0.0106 0.0060 'International Tables Vol C Tables 4.2.6.8 and 6.1.1.4'
P P 0.1023 0.0942 'International Tables Vol C Tables 4.2.6.8 and 6.1.1.4'

loop_
_geom_angle_atom_site_label_1
_geom_angle_atom_site_label_2
_geom_angle_atom_site_label_3
_geom_angle
O1 P1 O2 115.73(6)
O1 P1 O3 109.92(6)
O2 P1 O3 110.40(5)
O1 P1 C3 111.17(7)
O2 P1 C3 104.13(6)
O3 P1 C3 104.84(6)
P1 O3 H3 109.5
C7 O5 H5 109.5
C6 N1 C2 122.78(11)
C6 N1 H1N 118.6
C2 N1 H1N 118.6
N1 C2 C3 119.95(11)
N1 C2 C7 114.50(11)
C3 C2 C7 125.55(11)
C2 C3 C4 117.61(11)
C2 C3 P1 123.79(9)
C4 C3 P1 118.45(9)
C5 C4 C3 121.02(12)
C5 C4 H4A 119.5
C3 C4 H4A 119.5
C6 C5 C4 118.66(12)
C6 C5 H5A 120.7
C4 C5 H5A 120.7
N1 C6 C5 119.93(12)
N1 C6 H6A 120.0
C5 C6 H6A 120.0
O4 C7 O5 128.83(12)
O4 C7 C2 120.38(12)
O5 C7 C2 110.77(11)

loop_
_geom_bond_atom_site_label_1
_geom_bond_atom_site_label_2
_geom_bond_distance
P1 O1 1.4933(12)
P1 O2 1.5122(10)
P1 O3 1.5701(10)
P1 C3 1.8219(14)
O3 H3 0.8400
O4 C7 1.2102(16)
O5 C7 1.2909(17)
O5 H5 0.8400
N1 C6 1.3416(16)
N1 C2 1.3475(17)
N1 H1N 0.8800
C2 C3 1.3900(17)
C2 C7 1.5170(17)
C3 C4 1.3997(17)
C4 C5 1.3869(18)
C4 H4A 0.9500
C5 C6 1.3772(18)
C5 H5A 0.9500
C6 H6A 0.9500

loop_
_geom_hbond_atom_site_label_D
_geom_hbond_atom_site_label_H
_geom_hbond_atom_site_label_A
_geom_hbond_distance_DH
_geom_hbond_distance_HA
_geom_hbond_distance_DA
_geom_hbond_angle_DHA
_geom_hbond_site_symmetry_A
O3 H3 O2 0.84 1.72 2.5579(17) 172.8 2_566
O5 H5 O1 0.84 1.66 2.4723(16) 162.2 2_557
N1 H1N O2 0.88 1.79 2.6258(15) 157.9 1_655
C4 H4A O1 0.95 2.48 3.1041(18) 123.4 2_556
C5 H5A O3 0.95 2.52 3.200(2) 128.3 1_654
C5 H5A O4 0.95 2.52 3.2494(18) 133.5 1_554

loop_
_geom_torsion_atom_site_label_1
_geom_torsion_atom_site_label_2
_geom_torsion_atom_site_label_3
_geom_torsion_atom_site_label_4
_geom_torsion
C6 N1 C2 C3 -2.03(18)
C6 N1 C2 C7 178.44(11)
N1 C2 C3 C4 0.13(17)
C7 C2 C3 C4 179.61(11)
N1 C2 C3 P1 -175.19(9)
C7 C2 C3 P1 4.29(18)
O1 P1 C3 C2 -81.82(12)
O2 P1 C3 C2 152.90(10)
O3 P1 C3 C2 36.90(12)
O1 P1 C3 C4 102.89(10)
O2 P1 C3 C4 -22.39(11)
O3 P1 C3 C4 -138.39(10)
C2 C3 C4 C5 1.77(18)
P1 C3 C4 C5 177.35(10)
C3 C4 C5 C6 -1.85(19)
C2 N1 C6 C5 1.96(19)
C4 C5 C6 N1 0.00(19)
N1 C2 C7 O4 43.62(17)
C3 C2 C7 O4 -135.88(14)
N1 C2 C7 O5 -135.05(11)
C3 C2 C7 O5 45.44(16)
